data_8102578
loop_
_publ_author_name
'Chun-Yang Zheng'
'Ting-Quan Sun'

_publ_section_title
;
 Crystal structure of 3-(furan-2-yl)-5-(4-methoxyphenyl)-1H-pyrazole,
 C14H12N2O2
;
_journal_issue 1
_journal_name_full 'Zeitschrift f\"ur Kristallographie - New Crystal Structures'
_journal_page_first 47
_journal_volume 225
_journal_year 2010
_chemical_formula_moiety 'C14 H12 N2 O2'
_chemical_formula_sum 'C14 H12 N2 O2'
_chemical_formula_weight 240.26
_chemical_name_systematic
; 
3-(furan-2-yl)-5-(4-methoxyphenyl)-1H-pyrazole, 
C~14~H~12~N~2~O~2~
;
_space_group_IT_number 14
_symmetry_cell_setting monoclinic
_symmetry_space_group_name_Hall '-P 2yn'
_symmetry_space_group_name_H-M 'P 1 21/n 1'
_atom_sites_solution_hydrogens geom
_atom_sites_solution_primary direct
_atom_sites_solution_secondary difmap
_audit_creation_method SHELXL-97
_cell_angle_alpha 90.00
_cell_angle_beta 96.198(2)
_cell_angle_gamma 90.00
_cell_formula_units_Z 4
_cell_length_a 15.4329(19)
_cell_length_b 4.1384(5)
_cell_length_c 18.362(2)
_cell_measurement_reflns_used 1750
_cell_measurement_temperature 298(2)
_cell_measurement_theta_max 22.93
_cell_measurement_theta_min 2.66
_cell_volume 1165.9(2)
_computing_cell_refinement 'Bruker SMART'
_computing_data_collection 'Bruker SMART'
_computing_data_reduction 'Bruker SAINT'
_computing_molecular_graphics 'Bruker SHELXTL'
_computing_publication_material 'Bruker SHELXTL'
_computing_structure_refinement 'SHELXL-97 (Sheldrick, 1997)'
_computing_structure_solution 'SHELXS-97 (Sheldrick, 1990)'
_diffrn_ambient_temperature 298(2)
_diffrn_measured_fraction_theta_full 0.994
_diffrn_measured_fraction_theta_max 0.994
_diffrn_measurement_device_type 'CCD area detector'
_diffrn_measurement_method 'phi and omega scans'
_diffrn_radiation_monochromator graphite
_diffrn_radiation_source 'fine-focus sealed tube'
_diffrn_radiation_type MoK\a
_diffrn_radiation_wavelength 0.71073
_diffrn_reflns_av_R_equivalents 0.1564
_diffrn_reflns_av_sigmaI/netI 0.1086
_diffrn_reflns_limit_h_max 19
_diffrn_reflns_limit_h_min -19
_diffrn_reflns_limit_k_max 4
_diffrn_reflns_limit_k_min -5
_diffrn_reflns_limit_l_max 22
_diffrn_reflns_limit_l_min -22
_diffrn_reflns_number 8021
_diffrn_reflns_theta_full 26.50
_diffrn_reflns_theta_max 26.50
_diffrn_reflns_theta_min 2.23
_exptl_absorpt_coefficient_mu 0.094
_exptl_absorpt_correction_type none
_exptl_crystal_colour yellow
_exptl_crystal_density_diffrn 1.369
_exptl_crystal_density_method 'not measured'
_exptl_crystal_description block
_exptl_crystal_F_000 504
_exptl_crystal_size_max 0.16
_exptl_crystal_size_mid 0.12
_exptl_crystal_size_min 0.10
_refine_diff_density_max 0.197
_refine_diff_density_min -0.276
_refine_diff_density_rms 0.057
_refine_ls_extinction_method none
_refine_ls_goodness_of_fit_ref 1.002
_refine_ls_hydrogen_treatment mixed
_refine_ls_matrix_type full
_refine_ls_number_parameters 167
_refine_ls_number_reflns 2399
_refine_ls_number_restraints 0
_refine_ls_restrained_S_all 1.002
_refine_ls_R_factor_all 0.0869
_refine_ls_R_factor_gt 0.0644
_refine_ls_shift/su_max 0.001
_refine_ls_shift/su_mean 0.000
_refine_ls_structure_factor_coef Fsqd
_refine_ls_weighting_details 'calc w=1/[\s^2^(Fo^2^)+(0.0623P)^2^+0.0000P] where P=(Fo^2^+2Fc^2^)/3'
_refine_ls_weighting_scheme calc
_refine_ls_wR_factor_gt 0.1483
_refine_ls_wR_factor_ref 0.1640
_reflns_number_gt 1676
_reflns_number_total 2399
_reflns_threshold_expression >2sigma(I)
_cod_data_source_file 1267-2796.cff
_cod_data_source_block t
_cod_depositor_comments
;
The following automatic conversions were performed:
'_symmetry_cell_setting' value 'Monoclinic' changed to 'monoclinic'
according to '/home/saulius/struct/CIF-dictionaries/cif_core.dic'
dictionary named 'cif_core.dic' version 2.4.1 from 2010-06-29.

Automatic conversion script
Id: cif_fix_enum 1555 2011-01-17 13:19:09Z saulius 
;
_cod_original_sg_symbol_Hall -P2yn
_cod_original_sg_symbol_H-M P2(1)/n
_cod_database_code 8102578

loop_
_symmetry_equiv_pos_as_xyz
'x, y, z'
'-x+1/2, y+1/2, -z+1/2'
'-x, -y, -z'
'x-1/2, -y-1/2, z-1/2'

loop_
_atom_site_label
_atom_site_type_symbol
_atom_site_fract_x
_atom_site_fract_y
_atom_site_fract_z
_atom_site_U_iso_or_equiv
_atom_site_adp_type
_atom_site_occupancy
_atom_site_symmetry_multiplicity
_atom_site_calc_flag
_atom_site_refinement_flags
_atom_site_disorder_assembly
_atom_site_disorder_group
C1 C 0.91198(15) -0.2123(6) 0.55285(11) 0.0657(7) Uani 1 1 d . . .
H1A H 0.9052 -0.4284 0.5704 0.099 Uiso 1 1 calc R . .
H1B H 0.9365 -0.2193 0.5070 0.099 Uiso 1 1 calc R . .
H1C H 0.8561 -0.1079 0.5461 0.099 Uiso 1 1 calc R . .
C2 C 0.94513(13) -0.0084(5) 0.67446(11) 0.0481(5) Uani 1 1 d . . .
C3 C 0.86778(13) -0.1180(5) 0.69627(11) 0.0516(6) Uani 1 1 d . . .
H3 H 0.8268 -0.2184 0.6629 0.062 Uiso 1 1 calc R . .
C4 C 0.85157(13) -0.0774(5) 0.76844(12) 0.0507(6) Uani 1 1 d . . .
H4 H 0.7992 -0.1520 0.7829 0.061 Uiso 1 1 calc R . .
C5 C 0.91088(11) 0.0707(4) 0.81971(11) 0.0411(5) Uani 1 1 d . . .
C6 C 0.98785(13) 0.1825(6) 0.79579(12) 0.0578(6) Uani 1 1 d . . .
H6 H 1.0289 0.2852 0.8288 0.069 Uiso 1 1 calc R . .
C7 C 1.00441(14) 0.1439(6) 0.72431(13) 0.0619(7) Uani 1 1 d . . .
H7 H 1.0563 0.2216 0.7095 0.074 Uiso 1 1 calc R . .
C8 C 0.89154(12) 0.1090(4) 0.89550(11) 0.0421(5) Uani 1 1 d . . .
C9 C 0.82575(12) -0.0139(5) 0.93232(11) 0.0454(5) Uani 1 1 d . . .
H9 H 0.7802 -0.1469 0.9134 0.054 Uiso 1 1 calc R . .
C10 C 0.84134(12) 0.1019(4) 1.00400(11) 0.0421(5) Uani 1 1 d . . .
C11 C 0.79165(12) 0.0458(5) 1.06510(11) 0.0444(5) Uani 1 1 d . . .
C12 C 0.79955(14) 0.1345(5) 1.13590(13) 0.0596(6) Uani 1 1 d . . .
H12 H 0.8444 0.2568 1.1601 0.072 Uiso 1 1 calc R . .
C13 C 0.72669(15) 0.0064(6) 1.16674(13) 0.0611(6) Uani 1 1 d . . .
H13 H 0.7143 0.0289 1.2149 0.073 Uiso 1 1 calc R . .
C14 C 0.67976(16) -0.1514(6) 1.11382(14) 0.0666(7) Uani 1 1 d . . .
H14 H 0.6280 -0.2596 1.1192 0.080 Uiso 1 1 calc R . .
N1 N 0.94144(10) 0.2870(4) 0.94513(9) 0.0469(5) Uani 1 1 d . . .
H1 H 0.9900(14) 0.398(5) 0.9423(11) 0.056 Uiso 1 1 d . . .
N2 N 0.91255(10) 0.2886(4) 1.01206(9) 0.0486(5) Uani 1 1 d . . .
O1 O 0.96842(10) -0.0367(4) 0.60477(8) 0.0620(5) Uani 1 1 d . . .
O2 O 0.71767(10) -0.1335(4) 1.05023(8) 0.0624(5) Uani 1 1 d . . .

loop_
_atom_site_aniso_label
_atom_site_aniso_U_11
_atom_site_aniso_U_22
_atom_site_aniso_U_33
_atom_site_aniso_U_23
_atom_site_aniso_U_13
_atom_site_aniso_U_12
C1 0.0754(16) 0.0803(16) 0.0415(13) -0.0107(12) 0.0064(12) 0.0001(13)
C2 0.0443(11) 0.0580(12) 0.0427(12) -0.0044(10) 0.0071(9) 0.0057(9)
C3 0.0448(12) 0.0654(14) 0.0434(12) -0.0080(10) -0.0011(9) -0.0084(10)
C4 0.0386(11) 0.0659(13) 0.0480(13) -0.0063(10) 0.0063(9) -0.0101(9)
C5 0.0345(10) 0.0453(11) 0.0430(12) -0.0028(9) 0.0019(8) 0.0020(8)
C6 0.0402(11) 0.0796(15) 0.0533(14) -0.0172(12) 0.0039(10) -0.0130(10)
C7 0.0418(11) 0.0868(16) 0.0589(15) -0.0141(12) 0.0142(10) -0.0170(11)
C8 0.0361(10) 0.0447(11) 0.0444(12) -0.0011(9) -0.0010(9) 0.0032(8)
C9 0.0381(10) 0.0521(12) 0.0451(12) -0.0002(9) 0.0007(9) -0.0040(9)
C10 0.0374(10) 0.0469(11) 0.0416(12) 0.0003(9) 0.0019(8) 0.0032(8)
C11 0.0380(10) 0.0507(11) 0.0441(12) 0.0035(9) 0.0026(9) 0.0017(8)
C12 0.0536(13) 0.0741(15) 0.0515(14) -0.0096(11) 0.0074(11) -0.0039(11)
C13 0.0650(15) 0.0766(15) 0.0439(13) 0.0041(12) 0.0152(11) 0.0073(12)
C14 0.0590(14) 0.0862(17) 0.0568(15) 0.0129(13) 0.0159(12) -0.0066(12)
N1 0.0372(9) 0.0580(11) 0.0458(10) -0.0080(8) 0.0052(7) -0.0052(7)
N2 0.0430(9) 0.0612(11) 0.0415(10) -0.0048(8) 0.0043(7) -0.0016(8)
O1 0.0552(9) 0.0850(11) 0.0474(10) -0.0098(8) 0.0137(7) -0.0048(8)
O2 0.0561(9) 0.0846(11) 0.0465(10) 0.0073(8) 0.0054(7) -0.0188(8)

loop_
_atom_type_symbol
_atom_type_description
_atom_type_scat_dispersion_real
_atom_type_scat_dispersion_imag
_atom_type_scat_source
C C 0.0033 0.0016 'International Tables Vol C Tables 4.2.6.8 and 6.1.1.4'
H H 0.0000 0.0000 'International Tables Vol C Tables 4.2.6.8 and 6.1.1.4'
N N 0.0061 0.0033 'International Tables Vol C Tables 4.2.6.8 and 6.1.1.4'
O O 0.0106 0.0060 'International Tables Vol C Tables 4.2.6.8 and 6.1.1.4'

loop_
_geom_angle_atom_site_label_1
_geom_angle_atom_site_label_2
_geom_angle_atom_site_label_3
_geom_angle
_geom_angle_site_symmetry_1
_geom_angle_site_symmetry_3
_geom_angle_publ_flag
O1 C1 H1A 109.5 . . ?
O1 C1 H1B 109.5 . . ?
H1A C1 H1B 109.5 . . ?
O1 C1 H1C 109.5 . . ?
H1A C1 H1C 109.5 . . ?
H1B C1 H1C 109.5 . . ?
O1 C2 C7 115.97(19) . . ?
O1 C2 C3 124.50(19) . . ?
C7 C2 C3 119.5(2) . . ?
C2 C3 C4 119.36(19) . . ?
C2 C3 H3 120.3 . . ?
C4 C3 H3 120.3 . . ?
C5 C4 C3 122.03(19) . . ?
C5 C4 H4 119.0 . . ?
C3 C4 H4 119.0 . . ?
C4 C5 C6 117.25(19) . . ?
C4 C5 C8 120.49(18) . . ?
C6 C5 C8 122.26(18) . . ?
C7 C6 C5 121.14(19) . . ?
C7 C6 H6 119.4 . . ?
C5 C6 H6 119.4 . . ?
C6 C7 C2 120.7(2) . . ?
C6 C7 H7 119.7 . . ?
C2 C7 H7 119.7 . . ?
N1 C8 C9 105.54(18) . . ?
N1 C8 C5 122.84(17) . . ?
C9 C8 C5 131.61(18) . . ?
C8 C9 C10 105.95(17) . . ?
C8 C9 H9 127.0 . . ?
C10 C9 H9 127.0 . . ?
N2 C10 C9 110.98(19) . . ?
N2 C10 C11 120.35(18) . . ?
C9 C10 C11 128.67(18) . . ?
C12 C11 O2 109.19(19) . . ?
C12 C11 C10 135.0(2) . . ?
O2 C11 C10 115.77(18) . . ?
C11 C12 C13 107.0(2) . . ?
C11 C12 H12 126.5 . . ?
C13 C12 H12 126.5 . . ?
C14 C13 C12 106.7(2) . . ?
C14 C13 H13 126.7 . . ?
C12 C13 H13 126.7 . . ?
C13 C14 O2 110.6(2) . . ?
C13 C14 H14 124.7 . . ?
O2 C14 H14 124.7 . . ?
C8 N1 N2 113.40(16) . . ?
C8 N1 H1 132.0(14) . . ?
N2 N1 H1 114.6(13) . . ?
C10 N2 N1 104.13(16) . . ?
C2 O1 C1 117.82(17) . . ?
C14 O2 C11 106.58(18) . . ?

loop_
_geom_bond_atom_site_label_1
_geom_bond_atom_site_label_2
_geom_bond_distance
_geom_bond_site_symmetry_2
_geom_bond_publ_flag
C1 O1 1.420(2) . ?
C1 H1A 0.9600 . ?
C1 H1B 0.9600 . ?
C1 H1C 0.9600 . ?
C2 O1 1.371(2) . ?
C2 C7 1.375(3) . ?
C2 C3 1.376(3) . ?
C3 C4 1.385(3) . ?
C3 H3 0.9300 . ?
C4 C5 1.383(3) . ?
C4 H4 0.9300 . ?
C5 C6 1.389(3) . ?
C5 C8 1.463(3) . ?
C6 C7 1.373(3) . ?
C6 H6 0.9300 . ?
C7 H7 0.9300 . ?
C8 N1 1.347(2) . ?
C8 C9 1.377(3) . ?
C9 C10 1.397(3) . ?
C9 H9 0.9300 . ?
C10 N2 1.338(2) . ?
C10 C11 1.445(3) . ?
C11 C12 1.344(3) . ?
C11 O2 1.364(2) . ?
C12 C13 1.415(3) . ?
C12 H12 0.9300 . ?
C13 C14 1.320(3) . ?
C13 H13 0.9300 . ?
C14 O2 1.363(3) . ?
C14 H14 0.9300 . ?
N1 N2 1.352(2) . ?
N1 H1 0.88(2) . ?

loop_
_geom_hbond_atom_site_label_D
_geom_hbond_atom_site_label_H
_geom_hbond_atom_site_label_A
_geom_hbond_distance_DH
_geom_hbond_distance_HA
_geom_hbond_distance_DA
_geom_hbond_angle_DHA
_geom_hbond_site_symmetry_A
N1 H1 N2 0.89(2) 2.09(2) 2.898(2) 151.0(18) 3_767
C14 H14 O1 0.93 2.59 3.495(3) 165 5_445

loop_
_geom_torsion_atom_site_label_1
_geom_torsion_atom_site_label_2
_geom_torsion_atom_site_label_3
_geom_torsion_atom_site_label_4
_geom_torsion
_geom_torsion_site_symmetry_1
_geom_torsion_site_symmetry_2
_geom_torsion_site_symmetry_3
_geom_torsion_site_symmetry_4
_geom_torsion_publ_flag
O1 C2 C3 C4 179.65(18) . . . . ?
C7 C2 C3 C4 -1.0(3) . . . . ?
C2 C3 C4 C5 0.0(3) . . . . ?
C3 C4 C5 C6 0.8(3) . . . . ?
C3 C4 C5 C8 -179.92(18) . . . . ?
C4 C5 C6 C7 -0.6(3) . . . . ?
C8 C5 C6 C7 -179.91(19) . . . . ?
C5 C6 C7 C2 -0.3(4) . . . . ?
O1 C2 C7 C6 -179.4(2) . . . . ?
C3 C2 C7 C6 1.2(3) . . . . ?
C4 C5 C8 N1 -171.19(17) . . . . ?
C6 C5 C8 N1 8.0(3) . . . . ?
C4 C5 C8 C9 9.5(3) . . . . ?
C6 C5 C8 C9 -171.2(2) . . . . ?
N1 C8 C9 C10 -0.2(2) . . . . ?
C5 C8 C9 C10 179.22(18) . . . . ?
C8 C9 C10 N2 0.3(2) . . . . ?
C8 C9 C10 C11 179.85(18) . . . . ?
N2 C10 C11 C12 -2.0(4) . . . . ?
C9 C10 C11 C12 178.5(2) . . . . ?
N2 C10 C11 O2 176.60(16) . . . . ?
C9 C10 C11 O2 -2.9(3) . . . . ?
O2 C11 C12 C13 -0.4(2) . . . . ?
C10 C11 C12 C13 178.2(2) . . . . ?
C11 C12 C13 C14 0.3(3) . . . . ?
C12 C13 C14 O2 -0.1(3) . . . . ?
C9 C8 N1 N2 0.0(2) . . . . ?
C5 C8 N1 N2 -179.48(16) . . . . ?
C9 C10 N2 N1 -0.3(2) . . . . ?
C11 C10 N2 N1 -179.90(16) . . . . ?
C8 N1 N2 C10 0.2(2) . . . . ?
C7 C2 O1 C1 175.65(19) . . . . ?
C3 C2 O1 C1 -5.0(3) . . . . ?
C13 C14 O2 C11 -0.2(3) . . . . ?
C12 C11 O2 C14 0.4(2) . . . . ?
C10 C11 O2 C14 -178.55(18) . . . . ?

loop_
_cod_related_entry_id
_cod_related_entry_database
_cod_related_entry_code
1 ChemSpider 30653977
